data_4514415
loop_
_publ_author_name
'Zhao, Kang'
'Du, Rongrong'
'Wang, Bingyang'
'Liu, Jianhua'
'Xia, Chungu'
'Yang, Lei'

_publ_section_title
;
 RhCl3&#x00B7;3H2O-Catalyzed Regioselective C(sp2)--H Alkoxycarbonylation:
 Efficient Synthesis of Indole- and Pyrrole-2-carboxylic Acid Esters
;
_journal_issue 6
_journal_name_full 'ACS Catalysis'
_journal_page_first 5545
_journal_paper_doi 10.1021/acscatal.9b01193
_journal_volume 9
_journal_year 2019
_chemical_formula_sum 'C17 H15 N3 O2'
_chemical_formula_weight 293.32
_space_group_crystal_system monoclinic
_space_group_IT_number 14
_space_group_name_Hall '-P 2ybc'
_space_group_name_H-M_alt 'P 1 21/c 1'
_symmetry_space_group_name_Hall '-P 2ybc'
_symmetry_space_group_name_H-M 'P 1 21/c 1'
_atom_sites_solution_hydrogens geom
_atom_sites_solution_primary direct
_atom_sites_solution_secondary difmap
_audit_creation_method SHELXL-2014/7
_cell_angle_alpha 90
_cell_angle_beta 107.468(2)
_cell_angle_gamma 90
_cell_formula_units_Z 4
_cell_length_a 11.1449(14)
_cell_length_b 12.2086(15)
_cell_length_c 11.4303(15)
_cell_measurement_reflns_used 3169
_cell_measurement_temperature 296(2)
_cell_measurement_theta_max 27.05
_cell_measurement_theta_min 2.50
_cell_volume 1483.5(3)
_computing_cell_refinement 'Bruker SMART'
_computing_data_collection 'Bruker SMART APEX II'
_computing_data_reduction 'Bruker SAINT'
_computing_molecular_graphics SHELXTL
_computing_publication_material SHELXTL
_computing_structure_refinement 'SHELXL-2014/7 (Sheldrick, 2014)'
_computing_structure_solution 'SHELXL-2014/7 (Sheldrick, 2014)'
_diffrn_ambient_temperature 296(2)
_diffrn_detector_area_resol_mean 'fine-focus sealed tube'
_diffrn_measured_fraction_theta_full 0.999
_diffrn_measured_fraction_theta_max 0.875
_diffrn_measurement_device_type 'Bruker APEX II area detector'
_diffrn_measurement_method '\w scan'
_diffrn_radiation_type MoK\a
_diffrn_radiation_wavelength 0.71073
_diffrn_reflns_av_R_equivalents 0.0232
_diffrn_reflns_av_unetI/netI 0.0311
_diffrn_reflns_Laue_measured_fraction_full 0.999
_diffrn_reflns_Laue_measured_fraction_max 0.875
_diffrn_reflns_limit_h_max 11
_diffrn_reflns_limit_h_min -15
_diffrn_reflns_limit_k_max 17
_diffrn_reflns_limit_k_min -13
_diffrn_reflns_limit_l_max 15
_diffrn_reflns_limit_l_min -15
_diffrn_reflns_number 10092
_diffrn_reflns_point_group_measured_fraction_full 0.999
_diffrn_reflns_point_group_measured_fraction_max 0.875
_diffrn_reflns_theta_full 25.242
_diffrn_reflns_theta_max 31.372
_diffrn_reflns_theta_min 1.916
_exptl_absorpt_coefficient_mu 0.089
_exptl_absorpt_correction_type multi-scan
_exptl_absorpt_process_details SADABS
_exptl_crystal_colour colorless
_exptl_crystal_density_diffrn 1.313
_exptl_crystal_description block
_exptl_crystal_F_000 616
_exptl_crystal_size_max 0.300
_exptl_crystal_size_mid 0.200
_exptl_crystal_size_min 0.200
_exptl_transmission_factor_max 0.7462
_exptl_transmission_factor_min 0.6808
_refine_diff_density_max 0.214
_refine_diff_density_min -0.160
_refine_diff_density_rms 0.032
_refine_ls_extinction_coef 0.019(4)
_refine_ls_extinction_expression Fc^*^=kFc[1+0.001xFc^2^\l^3^/sin(2\q)]^-1/4^
_refine_ls_extinction_method 'SHELXL-2014/7 (Sheldrick 2014'
_refine_ls_goodness_of_fit_ref 0.999
_refine_ls_hydrogen_treatment constr
_refine_ls_matrix_type full
_refine_ls_number_parameters 200
_refine_ls_number_reflns 4277
_refine_ls_number_restraints 0
_refine_ls_restrained_S_all 0.999
_refine_ls_R_factor_all 0.0773
_refine_ls_R_factor_gt 0.0482
_refine_ls_shift/su_max 0.000
_refine_ls_shift/su_mean 0.000
_refine_ls_structure_factor_coef Fsqd
_refine_ls_weighting_details 'w=1/[\s^2^(Fo^2^)+(0.1000P)^2^+0.0663P] where P=(Fo^2^+2Fc^2^)/3'
_refine_ls_weighting_scheme calc
_refine_ls_wR_factor_gt 0.1459
_refine_ls_wR_factor_ref 0.1696
_reflns_Friedel_coverage 0.000
_reflns_number_gt 2821
_reflns_number_total 4277
_reflns_threshold_expression 'I > 2\s(I)'
_cod_data_source_file cs9b01193_si_002.cif
_cod_data_source_block 1
_cod_depositor_comments
;
The following automatic conversions were performed:

'_exptl_absorpt_correction_type' value 'Multi-scan' changed to
'multi-scan' according to
/home/data/users/saulius/crontab/automatic-downloads/rss-feeds/ACS/lib/dictionaries/cif_core.dic
dictionary named 'cif_core.dic' version 2.4.2 from 2011-04-26.

Automatic conversion script
Id: cif_fix_values 4973 2017-02-22 13:04:09Z antanas 

 Adding full bibliography for 4514415--4514418.cif.
;
_cod_database_code 4514415
_shelx_shelxl_version_number 2014/7
_shelx_space_group_comment
;
The symmetry employed for this shelxl refinement is uniquely defined
by the following loop, which should always be used as a source of
symmetry information in preference to the above space-group names.
They are only intended as comments.
;
_shelx_estimated_absorpt_t_min 0.974
_shelx_estimated_absorpt_t_max 0.982

loop_
_space_group_symop_operation_xyz
'x, y, z'
'-x, y+1/2, -z+1/2'
'-x, -y, -z'
'x, -y-1/2, z-1/2'

loop_
_atom_site_label
_atom_site_type_symbol
_atom_site_fract_x
_atom_site_fract_y
_atom_site_fract_z
_atom_site_U_iso_or_equiv
_atom_site_adp_type
_atom_site_occupancy
_atom_site_site_symmetry_order
_atom_site_calc_flag
_atom_site_refinement_flags_posn
_atom_site_refinement_flags_adp
C1 C 0.21076(14) -0.00487(12) -0.03285(13) 0.0489(3) Uani 1 1 d . .
C2 C 0.16865(18) -0.03156(14) -0.15742(15) 0.0650(5) Uani 1 1 d . .
H2 H 0.0980 -0.0754 -0.1884 0.078 Uiso 1 1 calc R U
C3 C 0.2331(2) 0.00783(16) -0.23281(16) 0.0722(5) Uani 1 1 d . .
H3 H 0.2055 -0.0091 -0.3160 0.087 Uiso 1 1 calc R U
C4 C 0.3391(2) 0.07270(15) -0.18739(16) 0.0680(5) Uani 1 1 d . .
H4 H 0.3812 0.0981 -0.2410 0.082 Uiso 1 1 calc R U
C5 C 0.38387(16) 0.10071(13) -0.06459(14) 0.0572(4) Uani 1 1 d . .
H5 H 0.4557 0.1434 -0.0346 0.069 Uiso 1 1 calc R U
C6 C 0.31720(13) 0.06252(11) 0.01202(12) 0.0441(3) Uani 1 1 d . .
C7 C 0.16711(14) -0.03194(12) 0.06839(13) 0.0504(3) Uani 1 1 d . .
H7 H 0.0981 -0.0759 0.0655 0.060 Uiso 1 1 calc R U
C8 C 0.24298(13) 0.01708(11) 0.16916(12) 0.0442(3) Uani 1 1 d . .
C9 C 0.22124(13) 0.02149(12) 0.29027(12) 0.0459(3) Uani 1 1 d . .
C10 C 0.21258(15) 0.13685(15) 0.45387(14) 0.0575(4) Uani 1 1 d . .
H10A H 0.2512 0.2055 0.4883 0.069 Uiso 1 1 calc R U
H10B H 0.2572 0.0779 0.5058 0.069 Uiso 1 1 calc R U
C11 C 0.07891(15) 0.13610(13) 0.45212(15) 0.0581(4) Uani 1 1 d . .
H11 H 0.0359 0.0652 0.4366 0.070 Uiso 1 1 calc R U
C12 C 0.0396(2) 0.21190(17) 0.53640(19) 0.0796(6) Uani 1 1 d . .
H12A H -0.0242 0.1865 0.5720 0.095 Uiso 1 1 calc R U
H12B H 0.1033 0.2590 0.5891 0.095 Uiso 1 1 calc R U
C13 C 0.0009(2) 0.23373(17) 0.4030(2) 0.0785(5) Uani 1 1 d . .
H13A H 0.0408 0.2943 0.3743 0.094 Uiso 1 1 calc R U
H13B H -0.0867 0.2219 0.3572 0.094 Uiso 1 1 calc R U
C14 C 0.44212(13) 0.12203(11) 0.22373(13) 0.0464(3) Uani 1 1 d . .
C15 C 0.56833(15) 0.12669(16) 0.41850(16) 0.0660(5) Uani 1 1 d . .
H15 H 0.5906 0.1023 0.4993 0.079 Uiso 1 1 calc R U
C16 C 0.63556(17) 0.20976(18) 0.38887(19) 0.0774(6) Uani 1 1 d . .
H16 H 0.7032 0.2418 0.4474 0.093 Uiso 1 1 calc R U
C17 C 0.59948(18) 0.24405(17) 0.2695(2) 0.0767(5) Uani 1 1 d . .
H17 H 0.6460 0.2987 0.2465 0.092 Uiso 1 1 calc R U
N1 N 0.49973(13) 0.20201(12) 0.18433(13) 0.0621(4) Uani 1 1 d . .
N2 N 0.47144(12) 0.07891(11) 0.33558(11) 0.0537(3) Uani 1 1 d . .
N3 N 0.33596(10) 0.07659(9) 0.13805(10) 0.0437(3) Uani 1 1 d . .
O1 O 0.19746(11) -0.05818(9) 0.34097(10) 0.0629(3) Uani 1 1 d . .
O2 O 0.22380(10) 0.12366(8) 0.33135(9) 0.0527(3) Uani 1 1 d . .

loop_
_atom_site_aniso_label
_atom_site_aniso_U_11
_atom_site_aniso_U_22
_atom_site_aniso_U_33
_atom_site_aniso_U_23
_atom_site_aniso_U_13
_atom_site_aniso_U_12
C1 0.0516(8) 0.0488(7) 0.0439(7) -0.0008(6) 0.0108(6) 0.0007(6)
C2 0.0738(11) 0.0690(10) 0.0462(8) -0.0062(7) 0.0088(8) -0.0089(8)
C3 0.0949(14) 0.0778(11) 0.0431(8) -0.0051(8) 0.0197(9) -0.0027(10)
C4 0.0902(13) 0.0697(10) 0.0547(9) 0.0034(8) 0.0379(9) 0.0041(9)
C5 0.0626(9) 0.0593(9) 0.0556(9) 0.0010(7) 0.0266(7) -0.0028(7)
C6 0.0467(7) 0.0436(6) 0.0424(7) 0.0016(5) 0.0140(6) 0.0036(5)
C7 0.0492(8) 0.0507(7) 0.0491(8) 0.0019(6) 0.0116(6) -0.0079(6)
C8 0.0428(7) 0.0446(7) 0.0453(7) 0.0047(5) 0.0136(6) 0.0000(5)
C9 0.0402(7) 0.0526(7) 0.0433(7) 0.0051(6) 0.0103(6) -0.0010(6)
C10 0.0554(9) 0.0698(9) 0.0491(8) -0.0073(7) 0.0185(7) -0.0021(7)
C11 0.0608(9) 0.0560(8) 0.0648(9) -0.0083(7) 0.0300(8) -0.0061(7)
C12 0.0831(13) 0.0887(13) 0.0808(13) -0.0234(11) 0.0457(11) -0.0015(10)
C13 0.0745(12) 0.0768(12) 0.0864(13) -0.0129(10) 0.0277(10) 0.0147(10)
C14 0.0394(7) 0.0513(7) 0.0486(7) -0.0060(6) 0.0132(6) 0.0008(6)
C15 0.0469(9) 0.0889(12) 0.0554(9) -0.0142(8) 0.0049(7) 0.0066(8)
C16 0.0461(9) 0.0999(14) 0.0789(12) -0.0336(11) 0.0078(8) -0.0119(9)
C17 0.0615(11) 0.0824(12) 0.0863(14) -0.0198(10) 0.0223(10) -0.0259(9)
N1 0.0561(8) 0.0639(8) 0.0664(9) -0.0054(6) 0.0184(7) -0.0159(6)
N2 0.0450(7) 0.0660(8) 0.0466(6) -0.0035(6) 0.0087(5) 0.0046(5)
N3 0.0409(6) 0.0489(6) 0.0410(6) -0.0001(5) 0.0122(5) -0.0032(5)
O1 0.0773(8) 0.0585(6) 0.0565(6) 0.0103(5) 0.0255(6) -0.0080(5)
O2 0.0575(6) 0.0529(6) 0.0541(6) -0.0003(4) 0.0265(5) 0.0002(4)

loop_
_atom_type_symbol
_atom_type_description
_atom_type_scat_dispersion_real
_atom_type_scat_dispersion_imag
_atom_type_scat_source
C C 0.0033 0.0016 'International Tables Vol C Tables 4.2.6.8 and 6.1.1.4'
H H 0.0000 0.0000 'International Tables Vol C Tables 4.2.6.8 and 6.1.1.4'
N N 0.0061 0.0033 'International Tables Vol C Tables 4.2.6.8 and 6.1.1.4'
O O 0.0106 0.0060 'International Tables Vol C Tables 4.2.6.8 and 6.1.1.4'

loop_
_geom_angle_atom_site_label_1
_geom_angle_atom_site_label_2
_geom_angle_atom_site_label_3
_geom_angle
C2 C1 C6 119.74(15)
C2 C1 C7 133.04(15)
C6 C1 C7 107.22(12)
C3 C2 C1 118.81(17)
C3 C2 H2 120.6
C1 C2 H2 120.6
C2 C3 C4 121.03(16)
C2 C3 H3 119.5
C4 C3 H3 119.5
C5 C4 C3 121.88(16)
C5 C4 H4 119.1
C3 C4 H4 119.1
C4 C5 C6 117.28(16)
C4 C5 H5 121.4
C6 C5 H5 121.4
C5 C6 N3 131.58(13)
C5 C6 C1 121.24(13)
N3 C6 C1 107.17(12)
C8 C7 C1 108.19(13)
C8 C7 H7 125.9
C1 C7 H7 125.9
C7 C8 N3 109.68(12)
C7 C8 C9 125.47(13)
N3 C8 C9 124.27(12)
O1 C9 O2 124.97(14)
O1 C9 C8 123.01(13)
O2 C9 C8 111.91(11)
O2 C10 C11 111.29(13)
O2 C10 H10A 109.4
C11 C10 H10A 109.4
O2 C10 H10B 109.4
C11 C10 H10B 109.4
H10A C10 H10B 108.0
C13 C11 C10 118.20(16)
C13 C11 C12 59.57(12)
C10 C11 C12 118.38(15)
C13 C11 H11 116.3
C10 C11 H11 116.3
C12 C11 H11 116.3
C13 C12 C11 59.86(12)
C13 C12 H12A 117.8
C11 C12 H12A 117.8
C13 C12 H12B 117.8
C11 C12 H12B 117.8
H12A C12 H12B 114.9
C12 C13 C11 60.57(13)
C12 C13 H13A 117.7
C11 C13 H13A 117.7
C12 C13 H13B 117.7
C11 C13 H13B 117.7
H13A C13 H13B 114.8
N1 C14 N2 128.08(13)
N1 C14 N3 116.66(13)
N2 C14 N3 115.26(13)
N2 C15 C16 122.37(17)
N2 C15 H15 118.8
C16 C15 H15 118.8
C15 C16 C17 117.19(17)
C15 C16 H16 121.4
C17 C16 H16 121.4
N1 C17 C16 122.62(18)
N1 C17 H17 118.7
C16 C17 H17 118.7
C14 N1 C17 114.68(15)
C14 N2 C15 114.94(15)
C8 N3 C6 107.73(11)
C8 N3 C14 124.23(11)
C6 N3 C14 126.82(11)
C9 O2 C10 116.46(12)

loop_
_geom_bond_atom_site_label_1
_geom_bond_atom_site_label_2
_geom_bond_distance
C1 C2 1.397(2)
C1 C6 1.408(2)
C1 C7 1.422(2)
C2 C3 1.364(3)
C2 H2 0.9300
C3 C4 1.387(3)
C3 H3 0.9300
C4 C5 1.384(2)
C4 H4 0.9300
C5 C6 1.388(2)
C5 H5 0.9300
C6 N3 1.4028(17)
C7 C8 1.3473(19)
C7 H7 0.9300
C8 N3 1.3961(17)
C8 C9 1.4763(19)
C9 O1 1.2019(17)
C9 O2 1.3301(17)
C10 O2 1.4519(18)
C10 C11 1.484(2)
C10 H10A 0.9700
C10 H10B 0.9700
C11 C13 1.483(3)
C11 C12 1.493(2)
C11 H11 0.9800
C12 C13 1.479(3)
C12 H12A 0.9700
C12 H12B 0.9700
C13 H13A 0.9700
C13 H13B 0.9700
C14 N1 1.320(2)
C14 N2 1.3296(19)
C14 N3 1.4039(18)
C15 N2 1.338(2)
C15 C16 1.363(3)
C15 H15 0.9300
C16 C17 1.367(3)
C16 H16 0.9300
C17 N1 1.341(2)
C17 H17 0.9300

loop_
_geom_torsion_atom_site_label_1
_geom_torsion_atom_site_label_2
_geom_torsion_atom_site_label_3
_geom_torsion_atom_site_label_4
_geom_torsion
C6 C1 C2 C3 0.7(3)
C7 C1 C2 C3 -179.63(17)
C1 C2 C3 C4 0.4(3)
C2 C3 C4 C5 -0.3(3)
C3 C4 C5 C6 -0.9(3)
C4 C5 C6 N3 -179.26(14)
C4 C5 C6 C1 2.0(2)
C2 C1 C6 C5 -1.9(2)
C7 C1 C6 C5 178.31(14)
C2 C1 C6 N3 179.09(14)
C7 C1 C6 N3 -0.69(15)
C2 C1 C7 C8 -179.44(17)
C6 C1 C7 C8 0.30(17)
C1 C7 C8 N3 0.22(16)
C1 C7 C8 C9 171.81(13)
C7 C8 C9 O1 50.3(2)
N3 C8 C9 O1 -139.27(15)
C7 C8 C9 O2 -125.93(15)
N3 C8 C9 O2 44.48(18)
O2 C10 C11 C13 -73.24(19)
O2 C10 C11 C12 -141.93(16)
C10 C11 C12 C13 107.79(19)
C10 C11 C13 C12 -108.09(18)
N2 C15 C16 C17 0.6(3)
C15 C16 C17 N1 2.4(3)
N2 C14 N1 C17 -0.4(2)
N3 C14 N1 C17 179.08(14)
C16 C17 N1 C14 -2.5(3)
N1 C14 N2 C15 3.1(2)
N3 C14 N2 C15 -176.39(12)
C16 C15 N2 C14 -3.1(2)
C7 C8 N3 C6 -0.66(15)
C9 C8 N3 C6 -172.37(12)
C7 C8 N3 C14 -168.79(13)
C9 C8 N3 C14 19.5(2)
C5 C6 N3 C8 -178.04(15)
C1 C6 N3 C8 0.83(14)
C5 C6 N3 C14 -10.3(2)
C1 C6 N3 C14 168.57(13)
N1 C14 N3 C8 -159.86(13)
N2 C14 N3 C8 19.70(19)
N1 C14 N3 C6 34.30(19)
N2 C14 N3 C6 -146.14(13)
O1 C9 O2 C10 8.2(2)
C8 C9 O2 C10 -175.66(11)
C11 C10 O2 C9 -83.98(17)
